data_7157333
loop_
_publ_author_name
'Balam-Villarreal, J A'
'L\'opez-Mayorga, B J'
'Gallardo-Rosas, D'
'Toscano, R. A.'
'Carre\'on-Castro, M P'
'Basiuk, V. A.'
'Cort\'es-Guzm\'an, F'
'L\'opez-Cort\'es, J G'
'Ortega-Alfaro, M C'

_publ_section_title
;
 \p-Extended push-pull azo-pyrrole photoswitches: synthesis,
 solvatochromism and optical band gaps.
;
_journal_issue 8
_journal_name_full 'Organic &amp; biomolecular chemistry'
_journal_page_first 1657
_journal_page_last 1670
_journal_paper_doi 10.1039/c9ob02410g
_journal_volume 18
_journal_year 2020
_chemical_formula_moiety 'C13 H15 N3'
_chemical_formula_sum 'C13 H15 N3'
_chemical_formula_weight 213.28
_space_group_crystal_system monoclinic
_space_group_IT_number 14
_space_group_name_Hall '-P 2yn'
_space_group_name_H-M_alt 'P 1 21/n 1'
_atom_sites_solution_hydrogens geom
_atom_sites_solution_primary direct
_atom_sites_solution_secondary difmap
_audit_creation_method SHELXL-2018/3
_audit_update_record
;
2019-09-02 deposited with the CCDC.	2020-02-03 downloaded from the CCDC.
;
_cell_angle_alpha 90
_cell_angle_beta 93.048(7)
_cell_angle_gamma 90
_cell_formula_units_Z 16
_cell_length_a 8.564(4)
_cell_length_b 22.313(11)
_cell_length_c 25.094(12)
_cell_measurement_reflns_used 9770
_cell_measurement_temperature 298(2)
_cell_measurement_theta_max 27.31
_cell_measurement_theta_min 2.44
_cell_volume 4788(4)
_computing_cell_refinement 'APEX3 v2018.1-0(Bruker, 2018)'
_computing_data_collection 'APEX3 v2018.1-0(Bruker, 2018)'
_computing_data_reduction 'SAINT V8.38A (Bruker, 2014)'
_computing_molecular_graphics 'SHELXLe (H\"ubschle et al, 2011)'
_computing_publication_material 'CIFTAB V 2013/2 (Sheldrick, 2013)'
_computing_structure_refinement 'SHELXL-2018/3 (Sheldrick, 2015)'
_computing_structure_solution 'SHELXS-2012 (Bruker, 2013)'
_diffrn_ambient_temperature 298(2)
_diffrn_detector_area_resol_mean 52.0833
_diffrn_measured_fraction_theta_full 0.999
_diffrn_measured_fraction_theta_max 0.999
_diffrn_measurement_device_type 'Bruker D8 Venture \k geometry diffractometer 208039-1'
_diffrn_measurement_method '\f and \w-scans'
_diffrn_radiation_monochromator 'Helios multilayer mirror'
_diffrn_radiation_type MoK\a
_diffrn_radiation_wavelength 0.71073
_diffrn_reflns_av_R_equivalents 0.1353
_diffrn_reflns_av_unetI/netI 0.0805
_diffrn_reflns_Laue_measured_fraction_full 0.999
_diffrn_reflns_Laue_measured_fraction_max 0.999
_diffrn_reflns_limit_h_max 10
_diffrn_reflns_limit_h_min -10
_diffrn_reflns_limit_k_max 28
_diffrn_reflns_limit_k_min -28
_diffrn_reflns_limit_l_max 32
_diffrn_reflns_limit_l_min -32
_diffrn_reflns_number 112168
_diffrn_reflns_point_group_measured_fraction_full 0.999
_diffrn_reflns_point_group_measured_fraction_max 0.999
_diffrn_reflns_theta_full 25.242
_diffrn_reflns_theta_max 27.108
_diffrn_reflns_theta_min 2.444
_diffrn_source 'micro-focus X-ray source'
_exptl_absorpt_coefficient_mu 0.073
_exptl_absorpt_correction_T_max 0.9919
_exptl_absorpt_correction_T_min 0.9739
_exptl_absorpt_correction_type multi-scan
_exptl_absorpt_process_details '(Sheldrick, 2012)'
_exptl_crystal_colour yellow
_exptl_crystal_density_diffrn 1.183
_exptl_crystal_description prism
_exptl_crystal_F_000 1824
_exptl_crystal_size_max 0.366
_exptl_crystal_size_mid 0.140
_exptl_crystal_size_min 0.112
_refine_diff_density_max 0.174
_refine_diff_density_min -0.138
_refine_diff_density_rms 0.035
_refine_ls_extinction_method none
_refine_ls_goodness_of_fit_ref 0.998
_refine_ls_hydrogen_treatment constr
_refine_ls_matrix_type full
_refine_ls_number_parameters 589
_refine_ls_number_reflns 10535
_refine_ls_number_restraints 480
_refine_ls_restrained_S_all 0.978
_refine_ls_R_factor_all 0.2051
_refine_ls_R_factor_gt 0.0690
_refine_ls_shift/su_max 0.000
_refine_ls_shift/su_mean 0.000
_refine_ls_structure_factor_coef Fsqd
_refine_ls_weighting_details 'w=1/[\s^2^(Fo^2^)+(0.0614P)^2^+0.9647P] where P=(Fo^2^+2Fc^2^)/3'
_refine_ls_weighting_scheme calc
_refine_ls_wR_factor_gt 0.1283
_refine_ls_wR_factor_ref 0.1726
_reflns_Friedel_coverage 0.000
_reflns_number_gt 4308
_reflns_number_total 10535
_reflns_threshold_expression 'I > 2\s(I)'
_cod_data_source_file c9ob02410g2.cif
_cod_data_source_block Compound_2b
_cod_depositor_comments 'Adding full bibliography for 7157330--7157333.cif.'
_cod_original_sg_symbol_H-M 'P 21/n'
_cod_database_code 7157333
_shelx_shelxl_version_number 2018/3
_shelx_space_group_comment
;
The symmetry employed for this shelxl refinement is uniquely defined
by the following loop, which should always be used as a source of
symmetry information in preference to the above space-group names.
They are only intended as comments.
;
_shelx_estimated_absorpt_t_min 0.974
_shelx_estimated_absorpt_t_max 0.992

loop_
_space_group_symop_operation_xyz
'x, y, z'
'-x+1/2, y+1/2, -z+1/2'
'-x, -y, -z'
'x-1/2, -y-1/2, z-1/2'

loop_
_atom_site_label
_atom_site_type_symbol
_atom_site_fract_x
_atom_site_fract_y
_atom_site_fract_z
_atom_site_U_iso_or_equiv
_atom_site_adp_type
_atom_site_occupancy
_atom_site_site_symmetry_order
_atom_site_calc_flag
_atom_site_refinement_flags_posn
_atom_site_refinement_flags_adp
N1 N 0.5305(3) 0.29793(10) 0.39697(9) 0.0653(6) Uani 1 1 d . .
N2 N 0.7617(2) 0.42623(10) 0.38292(9) 0.0637(6) Uani 1 1 d . .
N3 N 0.7872(2) 0.45707(10) 0.34175(9) 0.0656(6) Uani 1 1 d . .
C1 C 0.4537(4) 0.25269(13) 0.42850(12) 0.0865(9) Uani 1 1 d . .
H1A H 0.347070 0.264208 0.432737 0.130 Uiso 1 1 calc R U
H1B H 0.507342 0.249380 0.462955 0.130 Uiso 1 1 calc R U
H1C H 0.456217 0.214737 0.410545 0.130 Uiso 1 1 calc R U
C2 C 0.6284(3) 0.34151(13) 0.41656(11) 0.0635(7) Uani 1 1 d . .
C3 C 0.6677(3) 0.37672(12) 0.37409(11) 0.0586(7) Uani 1 1 d . .
C4 C 0.5922(3) 0.35247(12) 0.32768(11) 0.0643(7) Uani 1 1 d . .
H4 H 0.599187 0.367023 0.293156 0.077 Uiso 1 1 calc R U
C5 C 0.5082(3) 0.30454(12) 0.34197(12) 0.0636(7) Uani 1 1 d . .
C6 C 0.6843(4) 0.34587(15) 0.47332(11) 0.0951(10) Uani 1 1 d . .
H6A H 0.741809 0.310346 0.483370 0.143 Uiso 1 1 calc R U
H6B H 0.596272 0.349834 0.495226 0.143 Uiso 1 1 calc R U
H6C H 0.750880 0.380258 0.478159 0.143 Uiso 1 1 calc R U
C7 C 0.4058(3) 0.26281(12) 0.30965(12) 0.0847(9) Uani 1 1 d . .
H7A H 0.403976 0.274501 0.272807 0.127 Uiso 1 1 calc R U
H7B H 0.301635 0.264290 0.321980 0.127 Uiso 1 1 calc R U
H7C H 0.445721 0.222738 0.313339 0.127 Uiso 1 1 calc R U
C8 C 0.8816(3) 0.50839(12) 0.35361(12) 0.0639(7) Uani 1 1 d . .
C9 C 0.9440(3) 0.52293(14) 0.40354(13) 0.0813(9) Uani 1 1 d . .
H9 H 0.928466 0.497650 0.432247 0.098 Uiso 1 1 calc R U
C10 C 1.0300(4) 0.57512(17) 0.41127(15) 0.0983(10) Uani 1 1 d . .
H10 H 1.069493 0.585290 0.445317 0.118 Uiso 1 1 calc R U
C11 C 1.0572(4) 0.61178(15) 0.36896(18) 0.0983(11) Uani 1 1 d . .
H11 H 1.115597 0.646618 0.374211 0.118 Uiso 1 1 calc R U
C12 C 0.9981(4) 0.59701(15) 0.31900(16) 0.0959(10) Uani 1 1 d . .
H12 H 1.016967 0.621553 0.290081 0.115 Uiso 1 1 calc R U
C13 C 0.9106(3) 0.54562(13) 0.31170(13) 0.0809(9) Uani 1 1 d . .
H13 H 0.870306 0.535906 0.277650 0.097 Uiso 1 1 calc R U
N31 N 0.2706(3) 0.43695(10) 0.39320(11) 0.0720(6) Uani 1 1 d . .
N32 N 0.0337(2) 0.31101(10) 0.36609(9) 0.0638(6) Uani 1 1 d . .
N33 N -0.0196(3) 0.27398(10) 0.39845(9) 0.0663(6) Uani 1 1 d . .
C31 C 0.3630(4) 0.48789(13) 0.37636(15) 0.1082(12) Uani 1 1 d . .
H31A H 0.433427 0.474920 0.350173 0.162 Uiso 1 1 calc R U
H31B H 0.421779 0.504085 0.406659 0.162 Uiso 1 1 calc R U
H31C H 0.294464 0.518146 0.361174 0.162 Uiso 1 1 calc R U
C32 C 0.1887(3) 0.39951(13) 0.35905(12) 0.0665(8) Uani 1 1 d . .
C33 C 0.1216(3) 0.35679(12) 0.38992(11) 0.0600(7) Uani 1 1 d . .
C34 C 0.1629(3) 0.37002(12) 0.44435(12) 0.0693(8) Uani 1 1 d . .
H34 H 0.132350 0.348570 0.473814 0.083 Uiso 1 1 calc R U
C35 C 0.2536(4) 0.41886(14) 0.44548(13) 0.0759(8) Uani 1 1 d . .
C36 C 0.1782(4) 0.40693(14) 0.30101(12) 0.0968(10) Uani 1 1 d . .
H36A H 0.281042 0.412777 0.288451 0.145 Uiso 1 1 calc R U
H36B H 0.114394 0.441159 0.291808 0.145 Uiso 1 1 calc R U
H36C H 0.132283 0.371735 0.284712 0.145 Uiso 1 1 calc R U
C37 C 0.3312(4) 0.45184(15) 0.49154(14) 0.1127(12) Uani 1 1 d . .
H37A H 0.442435 0.451497 0.488336 0.169 Uiso 1 1 calc R U
H37B H 0.306472 0.432681 0.524288 0.169 Uiso 1 1 calc R U
H37C H 0.294575 0.492496 0.491552 0.169 Uiso 1 1 calc R U
C38 C -0.1092(3) 0.22697(12) 0.37279(11) 0.0608(7) Uani 1 1 d . .
C39 C -0.1328(3) 0.21941(14) 0.31834(12) 0.0770(8) Uani 1 1 d . .
H39 H -0.088745 0.246256 0.295084 0.092 Uiso 1 1 calc R U
C40 C -0.2212(4) 0.17221(15) 0.29847(13) 0.0884(9) Uani 1 1 d . .
H40 H -0.235550 0.166840 0.261782 0.106 Uiso 1 1 calc R U
C41 C -0.2885(4) 0.13288(14) 0.33278(15) 0.0838(9) Uani 1 1 d . .
H41 H -0.350116 0.101433 0.319349 0.101 Uiso 1 1 calc R U
C42 C -0.2646(4) 0.14023(14) 0.38629(14) 0.0821(9) Uani 1 1 d . .
H42 H -0.308963 0.113424 0.409502 0.099 Uiso 1 1 calc R U
C43 C -0.1755(3) 0.18687(13) 0.40632(12) 0.0730(8) Uani 1 1 d . .
H43 H -0.159782 0.191384 0.443055 0.088 Uiso 1 1 calc R U
N51 N 0.2190(2) 0.19463(9) 0.62764(8) 0.0597(6) Uani 1 1 d . .
N52 N 0.2546(2) 0.13854(10) 0.49778(9) 0.0610(6) Uani 1 1 d . .
N53 N 0.3349(3) 0.09489(10) 0.48303(9) 0.0665(6) Uani 1 1 d . .
C51 C 0.1570(3) 0.23577(12) 0.66630(11) 0.0805(9) Uani 1 1 d . .
H51A H 0.202020 0.274759 0.661994 0.121 Uiso 1 1 calc R U
H51B H 0.182612 0.221409 0.701751 0.121 Uiso 1 1 calc R U
H51C H 0.045418 0.238273 0.660634 0.121 Uiso 1 1 calc R U
C52 C 0.1813(3) 0.19536(12) 0.57441(11) 0.0599(7) Uani 1 1 d . .
C53 C 0.2675(3) 0.15030(12) 0.55195(11) 0.0585(7) Uani 1 1 d . .
C54 C 0.3600(3) 0.12256(12) 0.59379(11) 0.0659(7) Uani 1 1 d . .
H54 H 0.429395 0.090917 0.590207 0.079 Uiso 1 1 calc R U
C55 C 0.3286(3) 0.15061(13) 0.63957(11) 0.0647(7) Uani 1 1 d . .
C56 C 0.0687(3) 0.23776(12) 0.54877(11) 0.0786(8) Uani 1 1 d . .
H56A H 0.071652 0.234419 0.510693 0.118 Uiso 1 1 calc R U
H56B H 0.095768 0.277884 0.559520 0.118 Uiso 1 1 calc R U
H56C H -0.034682 0.228585 0.559387 0.118 Uiso 1 1 calc R U
C57 C 0.3947(3) 0.14094(13) 0.69529(11) 0.0824(9) Uani 1 1 d . .
H57A H 0.470936 0.109390 0.695454 0.124 Uiso 1 1 calc R U
H57B H 0.312150 0.130030 0.717829 0.124 Uiso 1 1 calc R U
H57C H 0.443453 0.177205 0.708335 0.124 Uiso 1 1 calc R U
C58 C 0.3176(3) 0.08388(12) 0.42665(11) 0.0606(7) Uani 1 1 d . .
C59 C 0.2301(3) 0.11800(13) 0.39094(12) 0.0722(8) Uani 1 1 d . .
H59 H 0.176548 0.151344 0.402675 0.087 Uiso 1 1 calc R U
C60 C 0.2213(4) 0.10302(15) 0.33782(13) 0.0835(9) Uani 1 1 d . .
H60 H 0.161638 0.126461 0.313814 0.100 Uiso 1 1 calc R U
C61 C 0.2991(4) 0.05404(16) 0.31960(13) 0.0909(10) Uani 1 1 d . .
H61 H 0.292920 0.044315 0.283509 0.109 Uiso 1 1 calc R U
C62 C 0.3864(4) 0.01946(15) 0.35550(14) 0.0923(10) Uani 1 1 d . .
H62 H 0.438598 -0.014242 0.343826 0.111 Uiso 1 1 calc R U
C63 C 0.3965(4) 0.03484(13) 0.40870(12) 0.0757(8) Uani 1 1 d . .
H63 H 0.457274 0.011813 0.432727 0.091 Uiso 1 1 calc R U
N71 N 0.9714(3) 0.05178(9) 0.61139(8) 0.0615(6) Uani 1 1 d . .
N72 N 0.7421(2) 0.18137(10) 0.62218(8) 0.0584(6) Uani 1 1 d . .
N73 N 0.7244(2) 0.21441(10) 0.66261(8) 0.0595(6) Uani 1 1 d . .
C71 C 1.0470(3) 0.00535(12) 0.58100(11) 0.0803(9) Uani 1 1 d . .
H71A H 0.977433 -0.007488 0.551978 0.120 Uiso 1 1 calc R U
H71B H 1.072513 -0.028131 0.603863 0.120 Uiso 1 1 calc R U
H71C H 1.141003 0.021113 0.567148 0.120 Uiso 1 1 calc R U
C72 C 0.8735(3) 0.09462(12) 0.59053(10) 0.0581(7) Uani 1 1 d . .
C73 C 0.8351(3) 0.13175(11) 0.63161(10) 0.0528(6) Uani 1 1 d . .
C74 C 0.9122(3) 0.10951(11) 0.67916(10) 0.0583(7) Uani 1 1 d . .
H74 H 0.906490 0.125615 0.713185 0.070 Uiso 1 1 calc R U
C75 C 0.9953(3) 0.06074(12) 0.66595(10) 0.0612(7) Uani 1 1 d . .
C76 C 0.8244(4) 0.09744(13) 0.53288(10) 0.0808(9) Uani 1 1 d . .
H76A H 0.914279 0.104446 0.512442 0.121 Uiso 1 1 calc R U
H76B H 0.750807 0.129496 0.526888 0.121 Uiso 1 1 calc R U
H76C H 0.776431 0.060182 0.522063 0.121 Uiso 1 1 calc R U
C77 C 1.0963(4) 0.01999(12) 0.69967(11) 0.0849(9) Uani 1 1 d . .
H77A H 1.054695 -0.019943 0.697590 0.127 Uiso 1 1 calc R U
H77B H 1.099117 0.033484 0.736038 0.127 Uiso 1 1 calc R U
H77C H 1.200310 0.020125 0.687154 0.127 Uiso 1 1 calc R U
C78 C 0.6268(3) 0.26494(12) 0.65109(10) 0.0563(7) Uani 1 1 d . .
C79 C 0.5398(3) 0.27407(13) 0.60395(11) 0.0671(7) Uani 1 1 d . .
H79 H 0.542971 0.246097 0.576546 0.081 Uiso 1 1 calc R U
C80 C 0.4487(3) 0.32441(15) 0.59743(13) 0.0820(9) Uani 1 1 d . .
H80 H 0.391012 0.330468 0.565425 0.098 Uiso 1 1 calc R U
C81 C 0.4416(4) 0.36589(14) 0.63760(15) 0.0843(9) Uani 1 1 d . .
H81 H 0.378674 0.399668 0.633042 0.101 Uiso 1 1 calc R U
C82 C 0.5279(4) 0.35716(15) 0.68440(14) 0.0894(10) Uani 1 1 d . .
H82 H 0.525367 0.385505 0.711510 0.107 Uiso 1 1 calc R U
C83 C 0.6186(3) 0.30643(13) 0.69150(11) 0.0749(8) Uani 1 1 d . .
H83 H 0.674658 0.300188 0.723786 0.090 Uiso 1 1 calc R U

loop_
_atom_site_aniso_label
_atom_site_aniso_U_11
_atom_site_aniso_U_22
_atom_site_aniso_U_33
_atom_site_aniso_U_23
_atom_site_aniso_U_13
_atom_site_aniso_U_12
N1 0.0644(15) 0.0559(15) 0.0767(16) 0.0093(12) 0.0134(12) 0.0045(12)
N2 0.0520(14) 0.0638(15) 0.0759(16) 0.0048(13) 0.0096(12) 0.0087(12)
N3 0.0557(14) 0.0618(15) 0.0796(16) 0.0059(13) 0.0064(12) 0.0013(12)
C1 0.094(2) 0.071(2) 0.097(2) 0.0139(17) 0.0223(18) -0.0045(18)
C2 0.0620(18) 0.0624(18) 0.0667(18) 0.0034(15) 0.0090(15) 0.0096(15)
C3 0.0525(17) 0.0550(17) 0.0688(19) 0.0040(14) 0.0069(14) 0.0054(14)
C4 0.0594(18) 0.0661(19) 0.0676(18) 0.0056(15) 0.0059(15) 0.0038(15)
C5 0.0574(18) 0.0579(18) 0.0757(19) 0.0034(15) 0.0058(15) 0.0097(14)
C6 0.114(3) 0.099(3) 0.073(2) 0.0056(18) 0.0112(19) -0.003(2)
C7 0.087(2) 0.069(2) 0.097(2) -0.0060(17) 0.0009(18) -0.0045(17)
C8 0.0497(17) 0.0571(18) 0.085(2) 0.0014(16) 0.0063(15) 0.0059(14)
C9 0.073(2) 0.079(2) 0.091(2) 0.0010(18) 0.0019(18) -0.0008(18)
C10 0.085(2) 0.094(3) 0.115(3) -0.014(2) -0.002(2) -0.010(2)
C11 0.074(2) 0.071(2) 0.150(3) -0.007(2) 0.015(2) -0.0085(18)
C12 0.090(3) 0.075(2) 0.125(3) 0.014(2) 0.020(2) -0.008(2)
C13 0.077(2) 0.069(2) 0.098(2) 0.0084(18) 0.0093(18) -0.0036(17)
N31 0.0595(15) 0.0563(15) 0.1013(19) 0.0070(14) 0.0149(14) 0.0031(12)
N32 0.0524(14) 0.0642(15) 0.0758(16) 0.0093(13) 0.0121(12) 0.0084(12)
N33 0.0614(15) 0.0662(15) 0.0710(15) 0.0043(13) 0.0022(12) 0.0002(12)
C31 0.087(2) 0.063(2) 0.177(4) 0.016(2) 0.036(2) -0.0104(18)
C32 0.0579(19) 0.0646(19) 0.079(2) 0.0070(16) 0.0165(16) 0.0149(15)
C33 0.0527(17) 0.0534(17) 0.0746(19) 0.0060(15) 0.0092(14) 0.0017(14)
C34 0.0668(19) 0.0633(19) 0.078(2) 0.0053(15) 0.0023(16) -0.0038(16)
C35 0.072(2) 0.064(2) 0.092(2) -0.0005(17) 0.0008(17) 0.0033(17)
C36 0.113(3) 0.094(2) 0.086(2) 0.0159(19) 0.030(2) 0.020(2)
C37 0.116(3) 0.089(3) 0.129(3) -0.018(2) -0.022(2) -0.013(2)
C38 0.0541(17) 0.0566(17) 0.0716(19) 0.0031(15) 0.0021(14) 0.0071(14)
C39 0.080(2) 0.076(2) 0.076(2) 0.0077(17) 0.0026(17) -0.0016(17)
C40 0.096(3) 0.091(2) 0.077(2) -0.0097(19) -0.0078(19) -0.005(2)
C41 0.074(2) 0.066(2) 0.110(3) -0.0076(19) -0.006(2) -0.0019(17)
C42 0.080(2) 0.067(2) 0.100(2) 0.0111(18) 0.0070(19) -0.0059(17)
C43 0.070(2) 0.073(2) 0.077(2) 0.0071(16) 0.0027(16) -0.0049(16)
N51 0.0612(15) 0.0563(14) 0.0618(15) -0.0061(11) 0.0060(12) -0.0076(12)
N52 0.0601(15) 0.0569(14) 0.0664(15) -0.0009(12) 0.0081(12) -0.0091(12)
N53 0.0684(16) 0.0635(15) 0.0681(15) -0.0046(12) 0.0081(12) -0.0021(13)
C51 0.096(2) 0.074(2) 0.0725(19) -0.0151(16) 0.0185(17) -0.0100(17)
C52 0.0578(17) 0.0591(18) 0.0630(18) 0.0026(14) 0.0046(14) -0.0102(14)
C53 0.0582(17) 0.0556(17) 0.0622(17) -0.0044(14) 0.0076(14) -0.0037(14)
C54 0.0679(19) 0.0633(18) 0.0668(19) -0.0053(15) 0.0062(15) -0.0032(15)
C55 0.0656(19) 0.0643(18) 0.0641(18) 0.0050(15) 0.0023(15) -0.0075(15)
C56 0.085(2) 0.070(2) 0.081(2) 0.0041(16) 0.0045(17) -0.0008(17)
C57 0.092(2) 0.087(2) 0.0669(19) 0.0042(16) -0.0035(16) -0.0112(18)
C58 0.0641(18) 0.0560(17) 0.0625(18) -0.0033(14) 0.0092(14) -0.0112(15)
C59 0.075(2) 0.066(2) 0.076(2) -0.0043(16) 0.0058(16) -0.0059(16)
C60 0.090(2) 0.087(2) 0.072(2) 0.0043(18) -0.0070(18) -0.0117(19)
C61 0.114(3) 0.095(3) 0.065(2) -0.0186(19) 0.0131(19) -0.026(2)
C62 0.120(3) 0.073(2) 0.085(2) -0.0177(19) 0.022(2) -0.003(2)
C63 0.089(2) 0.0630(19) 0.076(2) -0.0026(16) 0.0117(17) 0.0003(17)
N71 0.0742(16) 0.0521(14) 0.0593(14) -0.0058(11) 0.0124(12) -0.0049(12)
N72 0.0573(14) 0.0608(14) 0.0583(14) 0.0014(12) 0.0124(11) -0.0087(12)
N73 0.0587(14) 0.0611(14) 0.0594(14) -0.0003(12) 0.0094(11) -0.0007(12)
C71 0.096(2) 0.0617(19) 0.085(2) -0.0121(16) 0.0202(18) 0.0042(17)
C72 0.0669(19) 0.0556(17) 0.0526(16) 0.0005(13) 0.0099(14) -0.0093(14)
C73 0.0564(16) 0.0523(16) 0.0504(16) 0.0010(13) 0.0100(13) -0.0037(14)
C74 0.0666(18) 0.0577(17) 0.0512(16) -0.0002(13) 0.0088(14) -0.0050(14)
C75 0.0686(19) 0.0549(17) 0.0600(17) 0.0026(14) 0.0027(14) -0.0081(14)
C76 0.104(2) 0.083(2) 0.0556(18) -0.0021(15) 0.0062(16) -0.0050(18)
C77 0.097(2) 0.069(2) 0.087(2) 0.0034(16) -0.0098(18) 0.0070(17)
C78 0.0547(17) 0.0559(17) 0.0595(17) 0.0053(14) 0.0132(13) -0.0044(14)
C79 0.0692(19) 0.0655(19) 0.0669(19) 0.0071(15) 0.0059(15) -0.0037(15)
C80 0.076(2) 0.084(2) 0.086(2) 0.0240(18) 0.0072(17) 0.0031(19)
C81 0.076(2) 0.071(2) 0.108(3) 0.018(2) 0.026(2) 0.0110(18)
C82 0.101(3) 0.076(2) 0.094(2) -0.0096(19) 0.023(2) 0.009(2)
C83 0.082(2) 0.072(2) 0.0711(19) -0.0043(16) 0.0048(16) 0.0071(17)

loop_
_atom_type_symbol
_atom_type_description
_atom_type_scat_dispersion_real
_atom_type_scat_dispersion_imag
_atom_type_scat_source
C C 0.0033 0.0016 'International Tables Vol C Tables 4.2.6.8 and 6.1.1.4'
H H 0.0000 0.0000 'International Tables Vol C Tables 4.2.6.8 and 6.1.1.4'
N N 0.0061 0.0033 'International Tables Vol C Tables 4.2.6.8 and 6.1.1.4'

loop_
_geom_angle_atom_site_label_1
_geom_angle_atom_site_label_2
_geom_angle_atom_site_label_3
_geom_angle
C2 N1 C5 109.4(2)
C2 N1 C1 125.8(3)
C5 N1 C1 124.7(3)
N3 N2 C3 115.3(2)
N2 N3 C8 112.7(2)
N1 C1 H1A 109.5
N1 C1 H1B 109.5
H1A C1 H1B 109.5
N1 C1 H1C 109.5
H1A C1 H1C 109.5
H1B C1 H1C 109.5
N1 C2 C3 107.4(2)
N1 C2 C6 123.8(3)
C3 C2 C6 128.7(3)
N2 C3 C2 119.8(3)
N2 C3 C4 132.8(3)
C2 C3 C4 107.4(2)
C5 C4 C3 108.2(3)
C5 C4 H4 125.9
C3 C4 H4 125.9
C4 C5 N1 107.5(2)
C4 C5 C7 131.2(3)
N1 C5 C7 121.3(3)
C2 C6 H6A 109.5
C2 C6 H6B 109.5
H6A C6 H6B 109.5
C2 C6 H6C 109.5
H6A C6 H6C 109.5
H6B C6 H6C 109.5
C5 C7 H7A 109.5
C5 C7 H7B 109.5
H7A C7 H7B 109.5
C5 C7 H7C 109.5
H7A C7 H7C 109.5
H7B C7 H7C 109.5
C13 C8 C9 118.6(3)
C13 C8 N3 116.8(3)
C9 C8 N3 124.7(3)
C8 C9 C10 120.3(3)
C8 C9 H9 119.9
C10 C9 H9 119.9
C11 C10 C9 120.3(3)
C11 C10 H10 119.9
C9 C10 H10 119.9
C12 C11 C10 119.8(3)
C12 C11 H11 120.1
C10 C11 H11 120.1
C11 C12 C13 119.7(3)
C11 C12 H12 120.2
C13 C12 H12 120.2
C8 C13 C12 121.4(3)
C8 C13 H13 119.3
C12 C13 H13 119.3
C32 N31 C35 109.9(2)
C32 N31 C31 124.3(3)
C35 N31 C31 125.8(3)
N33 N32 C33 114.3(2)
N32 N33 C38 113.2(2)
N31 C31 H31A 109.5
N31 C31 H31B 109.5
H31A C31 H31B 109.5
N31 C31 H31C 109.5
H31A C31 H31C 109.5
H31B C31 H31C 109.5
N31 C32 C33 106.7(3)
N31 C32 C36 123.9(3)
C33 C32 C36 129.4(3)
C32 C33 N32 120.2(3)
C32 C33 C34 107.9(3)
N32 C33 C34 132.0(3)
C35 C34 C33 107.7(3)
C35 C34 H34 126.2
C33 C34 H34 126.2
C34 C35 N31 107.9(3)
C34 C35 C37 130.6(3)
N31 C35 C37 121.5(3)
C32 C36 H36A 109.5
C32 C36 H36B 109.5
H36A C36 H36B 109.5
C32 C36 H36C 109.5
H36A C36 H36C 109.5
H36B C36 H36C 109.5
C35 C37 H37A 109.5
C35 C37 H37B 109.5
H37A C37 H37B 109.5
C35 C37 H37C 109.5
H37A C37 H37C 109.5
H37B C37 H37C 109.5
C43 C38 C39 118.9(3)
C43 C38 N33 115.6(3)
C39 C38 N33 125.5(3)
C40 C39 C38 120.1(3)
C40 C39 H39 120.0
C38 C39 H39 120.0
C39 C40 C41 120.1(3)
C39 C40 H40 119.9
C41 C40 H40 119.9
C42 C41 C40 119.7(3)
C42 C41 H41 120.2
C40 C41 H41 120.2
C41 C42 C43 120.4(3)
C41 C42 H42 119.8
C43 C42 H42 119.8
C42 C43 C38 120.7(3)
C42 C43 H43 119.6
C38 C43 H43 119.6
C52 N51 C55 110.2(2)
C52 N51 C51 124.9(2)
C55 N51 C51 124.9(2)
N53 N52 C53 114.8(2)
N52 N53 C58 113.1(2)
N51 C51 H51A 109.5
N51 C51 H51B 109.5
H51A C51 H51B 109.5
N51 C51 H51C 109.5
H51A C51 H51C 109.5
H51B C51 H51C 109.5
N51 C52 C53 106.7(2)
N51 C52 C56 123.6(3)
C53 C52 C56 129.7(3)
N52 C53 C52 121.4(3)
N52 C53 C54 130.9(2)
C52 C53 C54 107.7(2)
C55 C54 C53 107.3(3)
C55 C54 H54 126.3
C53 C54 H54 126.3
C54 C55 N51 108.1(2)
C54 C55 C57 130.3(3)
N51 C55 C57 121.6(3)
C52 C56 H56A 109.5
C52 C56 H56B 109.5
H56A C56 H56B 109.5
C52 C56 H56C 109.5
H56A C56 H56C 109.5
H56B C56 H56C 109.5
C55 C57 H57A 109.5
C55 C57 H57B 109.5
H57A C57 H57B 109.5
C55 C57 H57C 109.5
H57A C57 H57C 109.5
H57B C57 H57C 109.5
C59 C58 C63 119.3(3)
C59 C58 N53 125.0(3)
C63 C58 N53 115.6(3)
C58 C59 C60 120.0(3)
C58 C59 H59 120.0
C60 C59 H59 120.0
C61 C60 C59 121.0(3)
C61 C60 H60 119.5
C59 C60 H60 119.5
C60 C61 C62 119.0(3)
C60 C61 H61 120.5
C62 C61 H61 120.5
C61 C62 C63 119.9(3)
C61 C62 H62 120.0
C63 C62 H62 120.0
C58 C63 C62 120.6(3)
C58 C63 H63 119.7
C62 C63 H63 119.7
C72 N71 C75 109.6(2)
C72 N71 C71 125.5(2)
C75 N71 C71 124.9(2)
N73 N72 C73 115.0(2)
N72 N73 C78 113.0(2)
N71 C71 H71A 109.5
N71 C71 H71B 109.5
H71A C71 H71B 109.5
N71 C71 H71C 109.5
H71A C71 H71C 109.5
H71B C71 H71C 109.5
N71 C72 C73 107.6(2)
N71 C72 C76 122.8(2)
C73 C72 C76 129.6(3)
C72 C73 N72 121.0(2)
C72 C73 C74 107.4(2)
N72 C73 C74 131.6(2)
C75 C74 C73 107.6(2)
C75 C74 H74 126.2
C73 C74 H74 126.2
C74 C75 N71 107.8(2)
C74 C75 C77 130.6(3)
N71 C75 C77 121.6(3)
C72 C76 H76A 109.5
C72 C76 H76B 109.5
H76A C76 H76B 109.5
C72 C76 H76C 109.5
H76A C76 H76C 109.5
H76B C76 H76C 109.5
C75 C77 H77A 109.5
C75 C77 H77B 109.5
H77A C77 H77B 109.5
C75 C77 H77C 109.5
H77A C77 H77C 109.5
H77B C77 H77C 109.5
C83 C78 C79 119.1(3)
C83 C78 N73 115.8(2)
C79 C78 N73 125.1(2)
C80 C79 C78 120.1(3)
C80 C79 H79 120.0
C78 C79 H79 120.0
C81 C80 C79 120.8(3)
C81 C80 H80 119.6
C79 C80 H80 119.6
C82 C81 C80 119.5(3)
C82 C81 H81 120.3
C80 C81 H81 120.3
C81 C82 C83 120.2(3)
C81 C82 H82 119.9
C83 C82 H82 119.9
C78 C83 C82 120.5(3)
C78 C83 H83 119.8
C82 C83 H83 119.8

loop_
_geom_bond_atom_site_label_1
_geom_bond_atom_site_label_2
_geom_bond_distance
N1 C2 1.359(3)
N1 C5 1.391(3)
N1 C1 1.461(3)
N2 N3 1.270(3)
N2 C3 1.378(3)
N3 C8 1.424(3)
C1 H1A 0.9600
C1 H1B 0.9600
C1 H1C 0.9600
C2 C3 1.380(3)
C2 C6 1.481(4)
C3 C4 1.410(3)
C4 C5 1.348(3)
C4 H4 0.9300
C5 C7 1.489(4)
C6 H6A 0.9600
C6 H6B 0.9600
C6 H6C 0.9600
C7 H7A 0.9600
C7 H7B 0.9600
C7 H7C 0.9600
C8 C13 1.373(4)
C8 C9 1.375(4)
C9 C10 1.386(4)
C9 H9 0.9300
C10 C11 1.370(5)
C10 H10 0.9300
C11 C12 1.367(4)
C11 H11 0.9300
C12 C13 1.377(4)
C12 H12 0.9300
C13 H13 0.9300
N31 C32 1.364(3)
N31 C35 1.388(4)
N31 C31 1.460(3)
N32 N33 1.260(3)
N32 C33 1.386(3)
N33 C38 1.433(3)
C31 H31A 0.9600
C31 H31B 0.9600
C31 H31C 0.9600
C32 C33 1.373(3)
C32 C36 1.464(4)
C33 C34 1.424(4)
C34 C35 1.338(4)
C34 H34 0.9300
C35 C37 1.496(4)
C36 H36A 0.9600
C36 H36B 0.9600
C36 H36C 0.9600
C37 H37A 0.9600
C37 H37B 0.9600
C37 H37C 0.9600
C38 C43 1.372(3)
C38 C39 1.381(4)
C39 C40 1.375(4)
C39 H39 0.9300
C40 C41 1.377(4)
C40 H40 0.9300
C41 C42 1.357(4)
C41 H41 0.9300
C42 C43 1.370(4)
C42 H42 0.9300
C43 H43 0.9300
N51 C52 1.358(3)
N51 C55 1.380(3)
N51 C51 1.456(3)
N52 N53 1.259(3)
N52 C53 1.383(3)
N53 C58 1.436(3)
C51 H51A 0.9600
C51 H51B 0.9600
C51 H51C 0.9600
C52 C53 1.385(3)
C52 C56 1.474(4)
C53 C54 1.423(3)
C54 C55 1.348(3)
C54 H54 0.9300
C55 C57 1.496(4)
C56 H56A 0.9600
C56 H56B 0.9600
C56 H56C 0.9600
C57 H57A 0.9600
C57 H57B 0.9600
C57 H57C 0.9600
C58 C59 1.369(4)
C58 C63 1.374(4)
C59 C60 1.372(4)
C59 H59 0.9300
C60 C61 1.371(4)
C60 H60 0.9300
C61 C62 1.376(4)
C61 H61 0.9300
C62 C63 1.377(4)
C62 H62 0.9300
C63 H63 0.9300
N71 C72 1.358(3)
N71 C75 1.388(3)
N71 C71 1.459(3)
N72 N73 1.270(3)
N72 C73 1.377(3)
N73 C78 1.424(3)
C71 H71A 0.9600
C71 H71B 0.9600
C71 H71C 0.9600
C72 C73 1.376(3)
C72 C76 1.486(3)
C73 C74 1.422(3)
C74 C75 1.351(3)
C74 H74 0.9300
C75 C77 1.488(4)
C76 H76A 0.9600
C76 H76B 0.9600
C76 H76C 0.9600
C77 H77A 0.9600
C77 H77B 0.9600
C77 H77C 0.9600
C78 C83 1.378(3)
C78 C79 1.379(3)
C79 C80 1.373(4)
C79 H79 0.9300
C80 C81 1.372(4)
C80 H80 0.9300
C81 C82 1.368(4)
C81 H81 0.9300
C82 C83 1.379(4)
C82 H82 0.9300
C83 H83 0.9300

loop_
_geom_torsion_atom_site_label_1
_geom_torsion_atom_site_label_2
_geom_torsion_atom_site_label_3
_geom_torsion_atom_site_label_4
_geom_torsion
C3 N2 N3 C8 178.5(2)
C5 N1 C2 C3 0.7(3)
C1 N1 C2 C3 -176.5(2)
C5 N1 C2 C6 -176.5(2)
C1 N1 C2 C6 6.2(4)
N3 N2 C3 C2 -177.6(2)
N3 N2 C3 C4 0.2(4)
N1 C2 C3 N2 177.4(2)
C6 C2 C3 N2 -5.5(4)
N1 C2 C3 C4 -0.9(3)
C6 C2 C3 C4 176.1(3)
N2 C3 C4 C5 -177.2(3)
C2 C3 C4 C5 0.8(3)
C3 C4 C5 N1 -0.4(3)
C3 C4 C5 C7 179.4(3)
C2 N1 C5 C4 -0.2(3)
C1 N1 C5 C4 177.1(2)
C2 N1 C5 C7 -180.0(2)
C1 N1 C5 C7 -2.7(4)
N2 N3 C8 C13 -177.8(2)
N2 N3 C8 C9 2.0(4)
C13 C8 C9 C10 2.0(4)
N3 C8 C9 C10 -177.7(3)
C8 C9 C10 C11 -1.8(5)
C9 C10 C11 C12 0.5(5)
C10 C11 C12 C13 0.6(5)
C9 C8 C13 C12 -0.9(4)
N3 C8 C13 C12 178.8(3)
C11 C12 C13 C8 -0.3(5)
C33 N32 N33 C38 -179.7(2)
C35 N31 C32 C33 -1.1(3)
C31 N31 C32 C33 178.4(2)
C35 N31 C32 C36 178.2(3)
C31 N31 C32 C36 -2.3(4)
N31 C32 C33 N32 -178.2(2)
C36 C32 C33 N32 2.6(4)
N31 C32 C33 C34 1.1(3)
C36 C32 C33 C34 -178.1(3)
N33 N32 C33 C32 178.8(2)
N33 N32 C33 C34 -0.2(4)
C32 C33 C34 C35 -0.7(3)
N32 C33 C34 C35 178.4(3)
C33 C34 C35 N31 0.1(3)
C33 C34 C35 C37 -179.2(3)
C32 N31 C35 C34 0.6(3)
C31 N31 C35 C34 -178.8(2)
C32 N31 C35 C37 180.0(3)
C31 N31 C35 C37 0.5(4)
N32 N33 C38 C43 -177.3(2)
N32 N33 C38 C39 2.8(4)
C43 C38 C39 C40 -0.1(4)
N33 C38 C39 C40 179.8(3)
C38 C39 C40 C41 1.0(5)
C39 C40 C41 C42 -1.3(5)
C40 C41 C42 C43 0.8(5)
C41 C42 C43 C38 0.1(4)
C39 C38 C43 C42 -0.5(4)
N33 C38 C43 C42 179.6(2)
C53 N52 N53 C58 179.6(2)
C55 N51 C52 C53 0.7(3)
C51 N51 C52 C53 178.6(2)
C55 N51 C52 C56 -179.2(2)
C51 N51 C52 C56 -1.3(4)
N53 N52 C53 C52 -177.3(2)
N53 N52 C53 C54 2.2(4)
N51 C52 C53 N52 179.2(2)
C56 C52 C53 N52 -0.9(4)
N51 C52 C53 C54 -0.5(3)
C56 C52 C53 C54 179.4(3)
N52 C53 C54 C55 -179.5(3)
C52 C53 C54 C55 0.1(3)
C53 C54 C55 N51 0.3(3)
C53 C54 C55 C57 -178.4(3)
C52 N51 C55 C54 -0.6(3)
C51 N51 C55 C54 -178.6(2)
C52 N51 C55 C57 178.3(2)
C51 N51 C55 C57 0.3(4)
N52 N53 C58 C59 3.0(4)
N52 N53 C58 C63 -176.8(2)
C63 C58 C59 C60 0.2(4)
N53 C58 C59 C60 -179.6(2)
C58 C59 C60 C61 0.1(4)
C59 C60 C61 C62 0.3(5)
C60 C61 C62 C63 -1.0(5)
C59 C58 C63 C62 -0.9(4)
N53 C58 C63 C62 179.0(3)
C61 C62 C63 C58 1.2(5)
C73 N72 N73 C78 -179.68(19)
C75 N71 C72 C73 0.5(3)
C71 N71 C72 C73 -176.3(2)
C75 N71 C72 C76 -179.9(2)
C71 N71 C72 C76 3.2(4)
N71 C72 C73 N72 177.1(2)
C76 C72 C73 N72 -2.4(4)
N71 C72 C73 C74 -0.7(3)
C76 C72 C73 C74 179.8(2)
N73 N72 C73 C72 -175.1(2)
N73 N72 C73 C74 2.1(4)
C72 C73 C74 C75 0.6(3)
N72 C73 C74 C75 -176.8(2)
C73 C74 C75 N71 -0.3(3)
C73 C74 C75 C77 -179.6(3)
C72 N71 C75 C74 -0.1(3)
C71 N71 C75 C74 176.7(2)
C72 N71 C75 C77 179.2(2)
C71 N71 C75 C77 -3.9(4)
N72 N73 C78 C83 -172.2(2)
N72 N73 C78 C79 9.3(3)
C83 C78 C79 C80 1.0(4)
N73 C78 C79 C80 179.5(2)
C78 C79 C80 C81 -0.6(4)
C79 C80 C81 C82 0.7(5)
C80 C81 C82 C83 -1.3(5)
C79 C78 C83 C82 -1.7(4)
N73 C78 C83 C82 179.7(2)
C81 C82 C83 C78 1.8(5)
